data_7208055
loop_
_publ_author_name
'Li, Jia-Bin'
'Dong, Xi-Yan'
'Cao, Li-Hui'
'Zang, Shuang-Quan'
'Mak, Thomas C. W.'

_publ_section_title
;
 N-donor ligand mediated assembly of divalent zinc and cadmium
 coordination polymers based on 2,3,2&#x2032;,3&#x2032;-thiaphthalic acid:
 structures and properties
;
_journal_issue 13
_journal_name_full CrystEngComm
_journal_page_first 4444
_journal_paper_doi 10.1039/c2ce06705f
_journal_volume 14
_journal_year 2012
_chemical_formula_moiety 'C16 H12 Cd2 O11 S, H2 O'
_chemical_formula_sum 'C16 H14 Cd2 O12 S'
_chemical_formula_weight 655.13
_space_group_crystal_system monoclinic
_space_group_IT_number 14
_space_group_name_Hall '-P 2ybc'
_space_group_name_H-M_alt 'P 1 21/c 1'
_symmetry_space_group_name_Hall '-P 2ybc'
_symmetry_space_group_name_H-M 'P 1 21/c 1'
_atom_sites_solution_hydrogens geom
_atom_sites_solution_primary direct
_atom_sites_solution_secondary difmap
_audit_creation_method SHELXL-97
_cell_angle_alpha 90.00
_cell_angle_beta 94.2943(19)
_cell_angle_gamma 90.00
_cell_formula_units_Z 4
_cell_length_a 11.6973(2)
_cell_length_b 10.2680(2)
_cell_length_c 15.3761(3)
_cell_measurement_reflns_used 3478
_cell_measurement_temperature 296(2)
_cell_measurement_theta_max 29.1104
_cell_measurement_theta_min 2.8929
_cell_volume 1841.61(6)
_computing_molecular_graphics
;
OLEX2: a complete structure solution,
refinement and analysis program.
Dolomanov et al., J. Appl. Cryst. (2009). 42, 339-341
;
_computing_publication_material
;
OLEX2: a complete structure solution,
refinement and analysis program.
Dolomanov et al., J. Appl. Cryst. (2009). 42, 339-341
;
_computing_structure_refinement 'SHELXL-97 (Sheldrick, 1997)'
_computing_structure_solution 'SHELXS-97 (Sheldrick, 1990)'
_diffrn_ambient_temperature 296(2)
_diffrn_measured_fraction_theta_full 0.997
_diffrn_measured_fraction_theta_max 0.997
_diffrn_radiation_monochromator graphite
_diffrn_radiation_source 'fine-focus sealed tube'
_diffrn_radiation_type MoK\a
_diffrn_radiation_wavelength 0.71073
_diffrn_reflns_av_R_equivalents 0.0324
_diffrn_reflns_av_sigmaI/netI 0.0460
_diffrn_reflns_limit_h_max 13
_diffrn_reflns_limit_h_min -13
_diffrn_reflns_limit_k_max 9
_diffrn_reflns_limit_k_min -12
_diffrn_reflns_limit_l_max 10
_diffrn_reflns_limit_l_min -18
_diffrn_reflns_number 7409
_diffrn_reflns_theta_full 25.00
_diffrn_reflns_theta_max 25.00
_diffrn_reflns_theta_min 2.90
_exptl_absorpt_coefficient_mu 2.492
_exptl_absorpt_correction_T_max 1.00000
_exptl_absorpt_correction_T_min 0.77705
_exptl_absorpt_correction_type multi-scan
_exptl_absorpt_process_details SADABS(2009)
_exptl_crystal_density_diffrn 2.363
_exptl_crystal_density_method 'not measured'
_exptl_crystal_F_000 1272
_exptl_crystal_size_max 0.2
_exptl_crystal_size_mid 0.18
_exptl_crystal_size_min 0.16
_refine_diff_density_max 1.271
_refine_diff_density_min -0.948
_refine_diff_density_rms 0.122
_refine_ls_extinction_method none
_refine_ls_goodness_of_fit_ref 1.456
_refine_ls_hydrogen_treatment constr
_refine_ls_matrix_type full
_refine_ls_number_parameters 280
_refine_ls_number_reflns 3227
_refine_ls_number_restraints 15
_refine_ls_restrained_S_all 1.511
_refine_ls_R_factor_all 0.0470
_refine_ls_R_factor_gt 0.0377
_refine_ls_shift/su_max 0.001
_refine_ls_shift/su_mean 0.000
_refine_ls_structure_factor_coef Fsqd
_refine_ls_weighting_details
;
calc w=1/[\s^2^(Fo^2^)+(0.0000P)^2^+0.0000P] where P=(Fo^2^+2Fc^2^)/3
;
_refine_ls_weighting_scheme calc
_refine_ls_wR_factor_gt 0.0540
_refine_ls_wR_factor_ref 0.0556
_reflns_number_gt 2724
_reflns_number_total 3227
_reflns_threshold_expression >2sigma(I)
_cod_data_source_file c2ce06705f.txt
_cod_data_source_block 20110520C
_cod_depositor_comments
;
The following automatic conversions were performed:

'_refine_ls_hydrogen_treatment' value 'CONSTR' changed to 'constr'
according to /home/saulius/struct/CIF-dictionaries/cif_core.dic
dictionary named 'cif_core.dic' version 2.4.1 from 2010-06-29.

Automatic conversion script
Id: cif_fix_values 1891 2012-01-12 08:04:46Z andrius 
;
_cod_original_cell_volume 1841.61(7)
_cod_database_code 7208055

loop_
_space_group_symop_id
_space_group_symop_operation_xyz
1 'x, y, z'
2 '-x, y+1/2, -z+1/2'
3 '-x, -y, -z'
4 'x, -y-1/2, z-1/2'

loop_
_atom_site_label
_atom_site_type_symbol
_atom_site_fract_x
_atom_site_fract_y
_atom_site_fract_z
_atom_site_U_iso_or_equiv
_atom_site_adp_type
_atom_site_occupancy
_atom_site_symmetry_multiplicity
_atom_site_calc_flag
_atom_site_refinement_flags
O5 O 1.1340(3) 0.8081(4) 1.0556(3) 0.0465(10) Uani 1 1 d U
Cd1 Cd 1.03745(3) 0.86512(4) 0.90732(3) 0.02832(13) Uani 1 1 d U
Cd2 Cd 0.96276(3) 0.74447(4) 0.65546(3) 0.02686(12) Uani 1 1 d U
O1 O 0.8971(3) 0.7161(4) 0.8990(3) 0.0410(11) Uani 1 1 d .
O2 O 0.8955(3) 0.6350(4) 0.7649(2) 0.0430(11) Uani 1 1 d .
O3 O 0.7761(3) 0.4189(3) 0.6548(2) 0.0329(10) Uani 1 1 d .
O4 O 0.9245(3) 0.3542(3) 0.7387(2) 0.0285(9) Uani 1 1 d .
O6 O 0.9073(3) 0.0538(4) 0.8415(3) 0.0441(11) Uani 1 1 d U
O7 O 0.9053(3) -0.0639(3) 1.0190(2) 0.0260(9) Uani 1 1 d .
O8 O 0.7874(3) -0.2008(3) 1.0789(2) 0.0262(9) Uani 1 1 d .
O1W O 1.1465(4) 0.6560(4) 0.9140(3) 0.0839(17) Uani 1 1 d U
H1WB H 1.1288 0.6127 0.8678 0.126 Uiso 1 1 d R
H1WC H 1.1288 0.6124 0.9580 0.126 Uiso 1 1 d R
O2W O 0.8312(4) 0.9252(4) 0.6975(3) 0.0917(19) Uani 1 1 d U
H2WA H 0.8549 0.9664 0.7433 0.138 Uiso 1 1 d R
H2WB H 0.7963 0.8937 0.6604 0.138 Uiso 1 1 d R
O3W O 0.9743(4) 0.9107(4) 0.5602(3) 0.0715(15) Uani 1 1 d .
H3WB H 0.9974 0.9789 0.5874 0.107 Uiso 1 1 d R
H3WC H 0.9515 0.8736 0.5126 0.107 Uiso 1 1 d R
S1 S 0.65080(12) 0.19148(13) 0.76331(9) 0.0295(4) Uani 1 1 d .
C1 C 0.7794(4) 0.5330(5) 0.8623(3) 0.0216(12) Uani 1 1 d .
C2 C 0.7583(4) 0.4239(5) 0.8084(3) 0.0205(12) Uani 1 1 d .
C3 C 0.6767(4) 0.3312(5) 0.8310(3) 0.0227(13) Uani 1 1 d .
C4 C 0.6171(4) 0.3494(5) 0.9054(4) 0.0322(15) Uani 1 1 d .
H4 H 0.5619 0.2895 0.9196 0.039 Uiso 1 1 calc R
C5 C 0.6406(5) 0.4566(5) 0.9579(4) 0.0351(15) Uani 1 1 d .
H5 H 0.6020 0.4680 1.0081 0.042 Uiso 1 1 calc R
C6 C 0.7209(4) 0.5468(5) 0.9362(4) 0.0290(14) Uani 1 1 d .
H6 H 0.7360 0.6184 0.9723 0.035 Uiso 1 1 calc R
C7 C 0.8635(4) 0.6373(5) 0.8395(4) 0.0242(13) Uani 1 1 d .
C8 C 0.8225(4) 0.3996(5) 0.7286(3) 0.0211(12) Uani 1 1 d .
C9 C 0.6350(4) 0.0672(5) 0.8433(3) 0.0228(13) Uani 1 1 d .
C10 C 0.7282(4) 0.0297(5) 0.9018(3) 0.0196(12) Uani 1 1 d .
C11 C 0.7108(4) -0.0704(5) 0.9613(3) 0.0180(12) Uani 1 1 d .
C12 C 0.6050(4) -0.1310(5) 0.9617(3) 0.0262(13) Uani 1 1 d .
H12 H 0.5941 -0.1965 1.0020 0.031 Uiso 1 1 calc R
C13 C 0.5145(4) -0.0946(5) 0.9023(4) 0.0302(14) Uani 1 1 d .
H13 H 0.4442 -0.1368 0.9025 0.036 Uiso 1 1 calc R
C14 C 0.5297(4) 0.0040(5) 0.8434(4) 0.0289(14) Uani 1 1 d .
H14 H 0.4696 0.0284 0.8037 0.035 Uiso 1 1 calc R
C15 C 0.8436(4) 0.0965(6) 0.8960(4) 0.0295(14) Uani 1 1 d .
C16 C 0.8062(4) -0.1148(5) 1.0248(3) 0.0214(12) Uani 1 1 d .
O4W O 0.6402(5) 0.7119(7) 0.2020(5) 0.165(3) Uani 1 1 d .
H4WA H 0.6929 0.7692 0.1858 0.248 Uiso 1 1 d R
H4WB H 0.5717 0.7335 0.2101 0.248 Uiso 1 1 d R

loop_
_atom_site_aniso_label
_atom_site_aniso_U_11
_atom_site_aniso_U_22
_atom_site_aniso_U_33
_atom_site_aniso_U_23
_atom_site_aniso_U_13
_atom_site_aniso_U_12
O5 0.0416(17) 0.0398(18) 0.0559(17) -0.0018(16) -0.0121(14) 0.0029(16)
Cd1 0.0333(2) 0.0289(3) 0.0235(2) -0.0059(2) 0.00744(18) -0.0097(2)
Cd2 0.0265(2) 0.0313(3) 0.0225(2) 0.0029(2) -0.00015(18) -0.0024(2)
O1 0.052(3) 0.035(3) 0.038(3) -0.016(2) 0.016(2) -0.022(2)
O2 0.065(3) 0.036(3) 0.031(3) -0.004(2) 0.020(2) -0.026(2)
O3 0.040(2) 0.036(2) 0.021(2) 0.0088(19) -0.0017(19) 0.000(2)
O4 0.026(2) 0.035(2) 0.026(2) -0.0001(19) 0.0082(17) 0.0052(19)
O6 0.0374(17) 0.0575(19) 0.0380(18) 0.0048(16) 0.0056(15) -0.0036(16)
O7 0.0155(18) 0.033(2) 0.029(2) -0.0019(18) -0.0010(17) -0.0028(18)
O8 0.032(2) 0.023(2) 0.023(2) 0.0058(18) -0.0004(17) -0.0016(18)
O1W 0.089(4) 0.067(3) 0.095(4) 0.037(3) 0.004(3) 0.026(3)
O2W 0.103(4) 0.078(4) 0.090(4) -0.054(3) -0.021(3) 0.033(3)
O3W 0.102(4) 0.050(3) 0.059(4) 0.003(3) -0.017(3) -0.014(3)
S1 0.0353(8) 0.0239(8) 0.0281(8) 0.0043(7) -0.0064(7) -0.0065(7)
C1 0.019(3) 0.014(3) 0.032(3) 0.003(3) 0.005(2) 0.002(3)
C2 0.018(3) 0.020(3) 0.024(3) 0.005(2) 0.001(2) 0.002(3)
C3 0.020(3) 0.019(3) 0.029(3) 0.005(3) 0.001(2) -0.001(3)
C4 0.021(3) 0.028(4) 0.049(4) 0.005(3) 0.015(3) -0.006(3)
C5 0.037(3) 0.032(4) 0.040(4) 0.002(3) 0.024(3) 0.004(3)
C6 0.028(3) 0.023(3) 0.037(4) -0.004(3) 0.009(3) 0.004(3)
C7 0.024(3) 0.020(3) 0.029(3) 0.003(3) 0.004(3) 0.005(3)
C8 0.028(3) 0.009(3) 0.026(3) 0.004(2) 0.003(3) -0.004(3)
C9 0.026(3) 0.017(3) 0.025(3) 0.001(3) 0.000(3) -0.006(3)
C10 0.020(3) 0.018(3) 0.021(3) -0.006(2) 0.004(2) -0.003(2)
C11 0.017(3) 0.015(3) 0.021(3) -0.004(2) 0.001(2) 0.000(2)
C12 0.032(3) 0.021(3) 0.027(3) 0.000(3) 0.006(3) -0.003(3)
C13 0.022(3) 0.029(3) 0.040(4) 0.000(3) -0.002(3) -0.007(3)
C14 0.027(3) 0.026(3) 0.033(3) 0.002(3) -0.007(3) 0.000(3)
C15 0.027(3) 0.036(4) 0.023(3) 0.001(3) -0.011(3) 0.012(3)
C16 0.025(3) 0.020(3) 0.019(3) -0.009(3) 0.005(2) 0.001(3)
O4W 0.066(4) 0.240(8) 0.191(8) 0.118(7) 0.016(4) -0.005(5)

loop_
_atom_type_symbol
_atom_type_description
_atom_type_scat_dispersion_real
_atom_type_scat_dispersion_imag
_atom_type_scat_source
C C 0.0033 0.0016 'International Tables Vol C Tables 4.2.6.8 and 6.1.1.4'
H H 0.0000 0.0000 'International Tables Vol C Tables 4.2.6.8 and 6.1.1.4'
O O 0.0106 0.0060 'International Tables Vol C Tables 4.2.6.8 and 6.1.1.4'
Cd Cd -0.8075 1.2024 'International Tables Vol C Tables 4.2.6.8 and 6.1.1.4'
S S 0.1246 0.1234 'International Tables Vol C Tables 4.2.6.8 and 6.1.1.4'

loop_
_geom_angle_atom_site_label_1
_geom_angle_atom_site_label_2
_geom_angle_atom_site_label_3
_geom_angle
_geom_angle_site_symmetry_1
_geom_angle_site_symmetry_3
O5 Cd1 O6 136.46(12) . 1_565
O5 C15 C10 117.8(5) 3_767 .
Cd1 O7 Cd1 113.97(13) 3_767 1_545
Cd1 O1W H1WB 108.9 . .
Cd1 O1W H1WC 109.4 . .
Cd2 O4 Cd1 124.32(14) 2_746 2_746
Cd2 O6 Cd1 103.83(13) 2_746 1_545
Cd2 O2W H2WA 114.3 . .
Cd2 O2W H2WB 78.2 . .
Cd2 O3W H3WB 109.6 . .
Cd2 O3W H3WC 100.9 . .
O1 Cd1 O5 99.71(14) . .
O1 Cd1 O3 141.55(12) . 2_756
O1 Cd1 O4 95.98(13) . 2_756
O1 Cd1 O6 94.64(13) . 1_565
O1 Cd1 O7 141.56(12) . 3_767
O1 Cd1 O7 75.58(12) . 1_565
O1 Cd1 O1W 77.55(15) . .
O1 C7 C1 117.3(5) . .
O2 Cd2 O4 85.93(13) . 2_756
O2 Cd2 O6 80.61(14) . 2_756
O2 Cd2 O8 86.37(13) . 4_565
O2 Cd2 O2W 85.44(16) . .
O2 Cd2 O3W 156.50(15) . .
O2 C7 O1 125.9(5) . .
O2 C7 C1 116.7(5) . .
O3 Cd1 O5 92.95(13) 2_756 .
O3 Cd1 O6 100.78(12) 2_756 1_565
O3 C8 O4 120.7(5) . .
O3 C8 C2 120.6(5) . .
O4 Cd1 O5 138.84(13) 2_756 .
O4 Cd1 O3 53.70(11) 2_756 2_756
O4 Cd1 O6 79.06(12) 2_756 1_565
O4 Cd1 O7 115.45(12) 2_756 3_767
O4 Cd1 O7 148.14(11) 2_756 1_565
O4 Cd1 O1W 82.19(14) 2_756 .
O4 Cd2 O6 93.17(12) 2_756 2_756
O4 Cd2 O8 152.11(12) 2_756 4_565
O4 Cd2 O2W 77.74(14) 2_756 .
O4 C8 C2 118.6(5) . .
O6 Cd2 O2W 163.88(15) 2_756 .
O6 C15 O5 124.8(6) . 3_767
O6 C15 C10 117.3(5) . .
O7 Cd1 O5 71.50(12) 3_767 .
O7 Cd1 O5 72.96(12) 1_565 .
O7 Cd1 O3 142.78(11) 1_565 2_756
O7 Cd1 O3 76.89(11) 3_767 2_756
O7 Cd1 O6 71.81(12) 3_767 1_565
O7 Cd1 O6 71.26(11) 1_565 1_565
O7 Cd1 O7 66.03(13) 3_767 1_565
O7 Cd1 O1W 125.98(14) 3_767 .
O7 C16 C11 117.7(4) . .
O8 Cd2 O6 111.92(12) 4_565 2_756
O8 Cd2 O2W 74.95(14) 4_565 .
O8 C16 O7 122.9(5) . .
O8 C16 C11 119.4(5) . .
O1W Cd1 O5 64.69(15) . .
O1W Cd1 O3 75.46(13) . 2_756
O1W Cd1 O6 158.82(15) . 1_565
O1W Cd1 O7 124.22(13) . 1_565
H1WB O1W H1WC 109.5 . .
H2WA O2W H2WB 166.1 . .
O3W Cd2 O4 91.69(14) . 2_756
O3W Cd2 O6 122.89(15) . 2_756
O3W Cd2 O8 84.89(14) . 4_565
O3W Cd2 O2W 71.23(17) . .
H3WB O3W H3WC 149.5 . .
C1 C2 C3 119.1(5) . .
C1 C2 C8 122.4(4) . .
C1 C6 C5 121.4(5) . .
C1 C6 H6 119.3 . .
C2 C1 C7 121.1(5) . .
C2 C3 S1 119.2(4) . .
C3 S1 C9 101.2(2) . .
C3 C2 C8 118.5(4) . .
C3 C4 H4 120.1 . .
C4 C3 S1 120.8(4) . .
C4 C3 C2 120.0(5) . .
C4 C5 H5 119.9 . .
C5 C4 C3 119.8(5) . .
C5 C4 H4 120.1 . .
C5 C6 H6 119.3 . .
C6 C1 C2 119.5(5) . .
C6 C1 C7 119.3(5) . .
C6 C5 C4 120.2(5) . .
C6 C5 H5 119.9 . .
C7 O1 Cd1 131.8(3) . .
C7 O2 Cd2 147.8(4) . .
C8 O3 Cd1 88.8(3) . 2_746
C8 O4 Cd1 96.3(3) . 2_746
C8 O4 Cd2 137.8(3) . 2_746
C9 C10 C15 119.0(4) . .
C9 C14 H14 120.0 . .
C10 C9 S1 121.1(4) . .
C10 C11 C16 120.7(4) . .
C11 C10 C9 118.2(4) . .
C11 C10 C15 122.8(5) . .
C11 C12 H12 119.6 . .
C11 C12 C13 120.7(5) . .
C12 C11 C10 120.4(5) . .
C12 C11 C16 118.9(5) . .
C12 C13 H13 120.1 . .
C13 C12 H12 119.6 . .
C13 C14 C9 120.0(5) . .
C13 C14 H14 120.0 . .
C14 C9 S1 118.0(4) . .
C14 C9 C10 120.8(5) . .
C14 C13 C12 119.8(5) . .
C14 C13 H13 120.1 . .
C15 O5 Cd1 114.5(3) 3_767 .
C15 O6 Cd1 111.1(3) . 1_545
C15 O6 Cd2 96.1(4) . 2_746
C16 O7 Cd1 122.3(3) . 3_767
C16 O7 Cd1 122.5(3) . 1_545
C16 O8 Cd2 106.3(3) . 4_566
H4WA O4W H4WB 122.9 . .

loop_
_geom_bond_atom_site_label_1
_geom_bond_atom_site_label_2
_geom_bond_distance
_geom_bond_site_symmetry_2
O5 Cd1 2.536(4) .
O5 C15 1.246(6) 3_767
Cd1 O1 2.241(4) .
Cd1 O3 2.507(3) 2_756
Cd1 O4 2.324(3) 2_756
Cd1 O6 2.620(4) 1_565
Cd1 O7 2.503(3) 1_565
Cd1 O7 2.405(3) 3_767
Cd1 O1W 2.496(4) .
Cd2 O2 2.216(4) .
Cd2 O4 2.310(4) 2_756
Cd2 O6 2.477(4) 2_756
Cd2 O8 2.331(3) 4_565
Cd2 O2W 2.526(4) .
Cd2 O3W 2.260(4) .
O1 C7 1.262(6) .
O2 C7 1.234(6) .
O3 Cd1 2.507(3) 2_746
O3 C8 1.237(6) .
O4 Cd1 2.324(3) 2_746
O4 Cd2 2.310(3) 2_746
O4 C8 1.280(5) .
O6 Cd1 2.620(4) 1_545
O6 Cd2 2.477(4) 2_746
O6 C15 1.242(6) .
O7 Cd1 2.503(3) 1_545
O7 Cd1 2.405(3) 3_767
O7 C16 1.281(5) .
O8 Cd2 2.331(3) 4_566
O8 C16 1.245(6) .
O1W H1WB 0.8499 .
O1W H1WC 0.8500 .
O2W H2WA 0.8503 .
O2W H2WB 0.7500 .
O3W H3WB 0.8500 .
O3W H3WC 0.8494 .
S1 C3 1.785(5) .
S1 C9 1.791(5) .
C1 C2 1.404(7) .
C1 C6 1.378(6) .
C1 C7 1.512(7) .
C2 C3 1.410(6) .
C2 C8 1.507(7) .
C3 C4 1.396(7) .
C4 H4 0.9300 .
C4 C5 1.380(7) .
C5 H5 0.9300 .
C5 C6 1.378(7) .
C6 H6 0.9300 .
C9 C10 1.415(7) .
C9 C14 1.392(6) .
C10 C11 1.401(7) .
C10 C15 1.523(7) .
C11 C12 1.385(6) .
C11 C16 1.498(7) .
C12 H12 0.9300 .
C12 C13 1.396(7) .
C13 H13 0.9300 .
C13 C14 1.379(7) .
C14 H14 0.9300 .
C15 O5 1.246(6) 3_767
O4W H4WA 0.9001 .
O4W H4WB 0.8500 .

loop_
_geom_torsion_atom_site_label_1
_geom_torsion_atom_site_label_2
_geom_torsion_atom_site_label_3
_geom_torsion_atom_site_label_4
_geom_torsion
_geom_torsion_site_symmetry_1
_geom_torsion_site_symmetry_4
O5 Cd1 O1 C7 -131.3(5) . .
Cd1 O1 C7 O2 -8.5(9) . .
Cd1 O1 C7 C1 169.2(3) . .
Cd1 O3 C8 O4 -6.7(5) 2_746 .
Cd1 O3 C8 C2 175.7(4) 2_746 .
Cd1 O4 C8 O3 7.3(5) 2_746 .
Cd1 O4 C8 C2 -175.1(4) 2_746 .
Cd1 O6 C15 O5 94.1(6) 1_545 3_767
Cd1 O6 C15 C10 -88.0(5) 1_545 .
Cd1 O7 C16 O8 -94.4(5) 3_767 .
Cd1 O7 C16 O8 98.9(5) 1_545 .
Cd1 O7 C16 C11 -79.2(5) 1_545 .
Cd1 O7 C16 C11 87.6(5) 3_767 .
Cd2 O2 C7 O1 -28.2(11) . .
Cd2 O2 C7 C1 154.1(5) . .
Cd2 O4 C8 O3 -157.8(3) 2_746 .
Cd2 O4 C8 C2 19.8(7) 2_746 .
Cd2 O6 C15 O5 -13.2(6) 2_746 3_767
Cd2 O6 C15 C10 164.6(4) 2_746 .
Cd2 O8 C16 O7 -1.6(6) 4_566 .
Cd2 O8 C16 C11 176.4(3) 4_566 .
O3 Cd1 O1 C7 -23.9(6) 2_756 .
O4 Cd1 O1 C7 10.5(5) 2_756 .
O4 Cd2 O2 C7 40.0(7) 2_756 .
O6 Cd1 O1 C7 90.0(5) 1_565 .
O6 Cd2 O2 C7 133.9(7) 2_756 .
O7 Cd1 O1 C7 159.2(5) 1_565 .
O7 Cd1 O1 C7 156.3(4) 3_767 .
O8 Cd2 O2 C7 -113.2(7) 4_565 .
O1W Cd1 O1 C7 -70.1(5) . .
O2W Cd2 O2 C7 -38.0(7) . .
O3W Cd2 O2 C7 -44.9(9) . .
S1 C3 C4 C5 178.5(4) . .
S1 C9 C10 C11 -178.5(4) . .
S1 C9 C10 C15 -0.2(7) . .
S1 C9 C14 C13 178.3(4) . .
C1 C2 C3 S1 -179.3(4) . .
C1 C2 C3 C4 0.8(7) . .
C1 C2 C8 O3 -104.8(6) . .
C1 C2 C8 O4 77.6(6) . .
C2 C1 C6 C5 -1.0(8) . .
C2 C1 C7 O1 -164.7(5) . .
C2 C1 C7 O2 13.3(7) . .
C2 C3 C4 C5 -1.6(8) . .
C3 S1 C9 C10 -66.0(5) . .
C3 S1 C9 C14 117.1(4) . .
C3 C2 C8 O3 77.2(6) . .
C3 C2 C8 O4 -100.4(6) . .
C3 C4 C5 C6 1.2(9) . .
C4 C5 C6 C1 0.2(8) . .
C6 C1 C2 C3 0.6(8) . .
C6 C1 C2 C8 -177.4(5) . .
C6 C1 C7 O1 16.6(7) . .
C6 C1 C7 O2 -165.4(5) . .
C7 C1 C2 C3 -178.2(4) . .
C7 C1 C2 C8 3.9(8) . .
C7 C1 C6 C5 177.7(5) . .
C8 C2 C3 S1 -1.3(6) . .
C8 C2 C3 C4 178.8(5) . .
C9 S1 C3 C2 140.6(4) . .
C9 S1 C3 C4 -39.5(5) . .
C9 C10 C11 C12 0.5(7) . .
C9 C10 C11 C16 179.8(4) . .
C9 C10 C15 O5 94.2(6) . 3_767
C9 C10 C15 O6 -83.8(6) . .
C10 C9 C14 C13 1.4(8) . .
C10 C11 C12 C13 0.8(8) . .
C10 C11 C16 O7 -4.3(7) . .
C10 C11 C16 O8 177.6(4) . .
C11 C10 C15 O5 -87.6(6) . 3_767
C11 C10 C15 O6 94.4(6) . .
C11 C12 C13 C14 -1.0(8) . .
C12 C11 C16 O7 175.0(4) . .
C12 C11 C16 O8 -3.1(7) . .
C12 C13 C14 C9 -0.1(8) . .
C14 C9 C10 C11 -1.6(8) . .
C14 C9 C10 C15 176.7(5) . .
C15 O5 Cd1 O1 -133.9(4) 3_767 .
C15 O5 Cd1 O3 82.6(4) 3_767 2_756
C15 O5 Cd1 O4 115.3(4) 3_767 2_756
C15 O5 Cd1 O6 -26.4(5) 3_767 1_565
C15 O5 Cd1 O7 7.5(4) 3_767 3_767
C15 O5 Cd1 O7 -62.3(4) 3_767 1_565
C15 O5 Cd1 O1W 155.0(4) 3_767 .
C15 C10 C11 C12 -177.7(5) . .
C15 C10 C11 C16 1.6(7) . .
C16 C11 C12 C13 -178.5(5) . .
